data_7121761
loop_
_publ_author_name
'Sun, Jun'
'He, Fangcheng'
'Wang, Zhongyao'
'Pan, Dingwu'
'Zheng, Pengcheng'
'Mou, Chengli'
'Jin, Zhichao'
'Chi, Yonggui Robin'

_publ_section_title
;
 Carbene-catalyzed enal \g-carbon addition to \a-ketophosphonates for
 enantioselective access to bioactive 2-pyranylphosphonates.
;
_journal_issue 47
_journal_name_full 'Chemical communications (Cambridge, England)'
_journal_page_first 6040
_journal_page_last 6043
_journal_paper_doi 10.1039/c8cc03017k
_journal_volume 54
_journal_year 2018
_chemical_formula_sum 'C21 H22 F O5 P'
_chemical_formula_weight 404.36
_space_group_IT_number 19
_space_group_name_Hall 'P 2ac 2ab'
_space_group_name_H-M_alt 'P 21 21 21'
_symmetry_cell_setting orthorhombic
_symmetry_space_group_name_Hall 'P 2ac 2ab'
_symmetry_space_group_name_H-M 'P 21 21 21'
_atom_sites_solution_hydrogens geom
_atom_sites_solution_primary direct
_atom_sites_solution_secondary difmap
_audit_creation_method SHELXL-97
_audit_update_record
;
2017-12-25 deposited with the CCDC.
2018-05-25 downloaded from the CCDC.
;
_cell_angle_alpha 90.00
_cell_angle_beta 90.00
_cell_angle_gamma 90.00
_cell_formula_units_Z 4
_cell_length_a 8.7032(4)
_cell_length_b 13.2565(6)
_cell_length_c 18.0076(9)
_cell_measurement_reflns_used 1985
_cell_measurement_temperature 293(2)
_cell_measurement_theta_max 71.4450
_cell_measurement_theta_min 6.0750
_cell_volume 2077.61(17)
_computing_cell_refinement 'Bruker FRAMBO'
_computing_data_collection 'Bruker FRAMBO'
_computing_data_reduction 'Bruker SAINT'
_computing_molecular_graphics 'Bruker SHELXTL'
_computing_publication_material 'Bruker SHELXTL'
_computing_structure_refinement 'SHELXL-97 (Sheldrick, 1997)'
_computing_structure_solution 'SHELXS-97 (Sheldrick, 1990)'
_diffrn_ambient_temperature 293(2)
_diffrn_detector 'CCD plate'
_diffrn_detector_area_resol_mean 8.1281
_diffrn_detector_type Eos
_diffrn_measured_fraction_theta_full 0.998
_diffrn_measured_fraction_theta_max 0.999
_diffrn_measurement_device_type 'four-circle diffractometer; Xcalibur, Eos, Gemini'
_diffrn_radiation_monochromator graphite
_diffrn_radiation_source 'fine-focus sealed tube'
_diffrn_radiation_type CuK\a
_diffrn_radiation_wavelength 1.54178
_diffrn_reflns_av_R_equivalents 0.0195
_diffrn_reflns_av_sigmaI/netI 0.0349
_diffrn_reflns_limit_h_max 10
_diffrn_reflns_limit_h_min -7
_diffrn_reflns_limit_k_max 15
_diffrn_reflns_limit_k_min -13
_diffrn_reflns_limit_l_max 15
_diffrn_reflns_limit_l_min -21
_diffrn_reflns_number 4313
_diffrn_reflns_theta_full 66.04
_diffrn_reflns_theta_max 66.04
_diffrn_reflns_theta_min 4.14
_exptl_absorpt_coefficient_mu 1.502
_exptl_absorpt_correction_T_max 0.8403
_exptl_absorpt_correction_T_min 0.6215
_exptl_absorpt_correction_type multi-scan
_exptl_absorpt_process_details sadabs
_exptl_crystal_density_diffrn 1.293
_exptl_crystal_density_method 'not measured'
_exptl_crystal_F_000 848
_exptl_crystal_size_max 0.35
_exptl_crystal_size_mid 0.21
_exptl_crystal_size_min 0.12
_refine_diff_density_max 0.152
_refine_diff_density_min -0.239
_refine_diff_density_rms 0.050
_refine_ls_abs_structure_details 'Flack H D (1983), Acta Cryst. A39, 876-881'
_refine_ls_abs_structure_Flack 0.04(3)
_refine_ls_extinction_method none
_refine_ls_goodness_of_fit_ref 1.052
_refine_ls_hydrogen_treatment mixed
_refine_ls_matrix_type full
_refine_ls_number_parameters 282
_refine_ls_number_reflns 3039
_refine_ls_number_restraints 0
_refine_ls_restrained_S_all 1.052
_refine_ls_R_factor_all 0.0513
_refine_ls_R_factor_gt 0.0457
_refine_ls_shift/su_max 0.001
_refine_ls_shift/su_mean 0.000
_refine_ls_structure_factor_coef Fsqd
_refine_ls_weighting_details 'calc w=1/[\s^2^(Fo^2^)+(0.0717P)^2^+0.2212P] where P=(Fo^2^+2Fc^2^)/3'
_refine_ls_weighting_scheme calc
_refine_ls_wR_factor_gt 0.1177
_refine_ls_wR_factor_ref 0.1234
_reflns_number_gt 2721
_reflns_number_total 3039
_reflns_threshold_expression >2sigma(I)
_cod_data_source_file c8cc03017k2.cif
_cod_data_source_block 171124a
_cod_depositor_comments
;
The following automatic conversions were performed:

'_symmetry_cell_setting' value 'Orthorhombic' changed to
'orthorhombic' according to
/home/data/users/saulius/crontab/automatic-downloads/rss-feeds/RSC/lib/dictionaries/cif_core.dic
dictionary named 'cif_core.dic' version 2.4.2 from 2011-04-26.

Automatic conversion script
Id: cif_fix_values 4973 2017-02-22 13:04:09Z antanas 

 Adding full bibliography for 7121761.cif.
;
_cod_original_sg_symbol_H-M P2(1)2(1)2(1)
_cod_database_code 7121761

loop_
_symmetry_equiv_pos_as_xyz
'x, y, z'
'-x+1/2, -y, z+1/2'
'-x, y+1/2, -z+1/2'
'x+1/2, -y+1/2, -z'

loop_
_atom_site_label
_atom_site_type_symbol
_atom_site_fract_x
_atom_site_fract_y
_atom_site_fract_z
_atom_site_U_iso_or_equiv
_atom_site_adp_type
_atom_site_occupancy
_atom_site_symmetry_multiplicity
_atom_site_calc_flag
_atom_site_refinement_flags
_atom_site_disorder_assembly
_atom_site_disorder_group
P1 P 0.23560(9) 0.32474(6) 0.10177(5) 0.0593(2) Uani 1 1 d . B .
F1 F -0.1123(3) -0.27995(17) -0.08490(14) 0.1038(9) Uani 1 1 d . . .
O1 O 0.2652(2) 0.17294(16) 0.18666(12) 0.0607(5) Uani 1 1 d . C .
O2 O 0.3391(4) 0.0556(2) 0.26421(16) 0.1017(10) Uani 1 1 d . . .
O3 O 0.2233(3) 0.39296(19) 0.17205(16) 0.0793(7) Uani 1 1 d . B .
O4 O 0.1080(3) 0.3635(2) 0.04747(17) 0.0813(8) Uani 1 1 d . . .
O5 O 0.3890(3) 0.3164(2) 0.07009(14) 0.0732(7) Uani 1 1 d . . .
C1 C 0.2685(4) 0.0756(3) 0.2087(2) 0.0692(9) Uani 1 1 d . . .
C2 C 0.1916(4) 0.0012(3) 0.16179(19) 0.0672(9) Uani 1 1 d . . .
H2 H 0.1785 -0.0638 0.1801 0.081 Uiso 1 1 calc R . .
C3 C 0.1397(3) 0.0222(2) 0.09407(17) 0.0528(7) Uani 1 1 d . . .
C4 C 0.1593(3) 0.1284(2) 0.06546(16) 0.0523(7) Uani 1 1 d . C .
H4A H 0.0781 0.1439 0.0304 0.063 Uiso 1 1 calc R . .
H4B H 0.2570 0.1344 0.0399 0.063 Uiso 1 1 calc R . .
C5 C 0.1536(3) 0.2023(2) 0.13037(16) 0.0497(7) Uani 1 1 d . . .
C6 C 0.0698(4) -0.0552(2) 0.04617(17) 0.0520(7) Uani 1 1 d . . .
C7 C -0.0109(4) -0.1351(3) 0.07692(18) 0.0643(9) Uani 1 1 d . . .
H7 H -0.0227 -0.1385 0.1282 0.077 Uiso 1 1 calc R . .
C8 C -0.0740(5) -0.2095(3) 0.0331(2) 0.0744(10) Uani 1 1 d . . .
H8 H -0.1301 -0.2618 0.0542 0.089 Uiso 1 1 calc R . .
C9 C -0.0524(5) -0.2047(3) -0.0420(2) 0.0707(9) Uani 1 1 d . . .
C10 C 0.0250(4) -0.1286(3) -0.07536(18) 0.0668(9) Uani 1 1 d . . .
H10 H 0.0380 -0.1277 -0.1266 0.080 Uiso 1 1 calc R . .
C11 C 0.0854(4) -0.0510(3) -0.03085(18) 0.0601(8) Uani 1 1 d . . .
H11 H 0.1358 0.0032 -0.0528 0.072 Uiso 1 1 calc R . .
C12 C -0.0058(3) 0.2118(2) 0.16523(17) 0.0505(7) Uani 1 1 d . C .
C13 C -0.0259(4) 0.2061(3) 0.24197(19) 0.0641(8) Uani 1 1 d . . .
H13 H 0.0588 0.1970 0.2728 0.077 Uiso 1 1 calc R C .
C14 C -0.1696(5) 0.2136(3) 0.2721(2) 0.0797(11) Uani 1 1 d . C .
H14 H -0.1810 0.2096 0.3234 0.096 Uiso 1 1 calc R . .
C15 C -0.2964(5) 0.2269(3) 0.2291(2) 0.0817(11) Uani 1 1 d . . .
H15 H -0.3936 0.2308 0.2503 0.098 Uiso 1 1 calc R C .
C16 C -0.2779(4) 0.2345(3) 0.1527(2) 0.0792(11) Uani 1 1 d . C .
H16 H -0.3627 0.2451 0.1223 0.095 Uiso 1 1 calc R . .
C17 C -0.1330(4) 0.2264(3) 0.12217(19) 0.0641(8) Uani 1 1 d . . .
H17 H -0.1217 0.2309 0.0709 0.077 Uiso 1 1 calc R C .
C18 C 0.3561(5) 0.4319(4) 0.2108(2) 0.0907(13) Uani 1 1 d . . .
H18A H 0.3599 0.5046 0.2052 0.109 Uiso 1 1 calc R A 1
H18B H 0.4487 0.4039 0.1890 0.109 Uiso 1 1 calc R A 1
C19 C 0.350(4) 0.406(3) 0.2913(11) 0.104(6) Uani 0.57(8) 1 d P B 1
H19A H 0.2615 0.4367 0.3135 0.156 Uiso 0.57(8) 1 calc PR B 1
H19B H 0.4413 0.4301 0.3154 0.156 Uiso 0.57(8) 1 calc PR B 1
H19C H 0.3438 0.3339 0.2969 0.156 Uiso 0.57(8) 1 calc PR B 1
C20 C 0.1343(11) 0.4462(8) -0.0057(9) 0.103(4) Uani 0.74(3) 1 d P C 1
H20A H 0.2436 0.4584 -0.0112 0.123 Uiso 0.74(3) 1 calc PR C 1
H20B H 0.0927 0.4285 -0.0539 0.123 Uiso 0.74(3) 1 calc PR C 1
C21 C 0.0583(16) 0.5367(10) 0.0227(10) 0.142(5) Uani 0.74(3) 1 d P C 1
H21A H 0.0363 0.5816 -0.0177 0.213 Uiso 0.74(3) 1 calc PR C 1
H21B H 0.1245 0.5699 0.0577 0.213 Uiso 0.74(3) 1 calc PR C 1
H21C H -0.0359 0.5181 0.0469 0.213 Uiso 0.74(3) 1 calc PR C 1
C19' C 0.308(4) 0.451(5) 0.2897(15) 0.104(8) Uani 0.43(8) 1 d P B 2
H19D H 0.2158 0.4903 0.2902 0.156 Uiso 0.43(8) 1 calc PR B 2
H19E H 0.3883 0.4866 0.3152 0.156 Uiso 0.43(8) 1 calc PR B 2
H19F H 0.2900 0.3875 0.3141 0.156 Uiso 0.43(8) 1 calc PR B 2
C20' C 0.126(3) 0.481(3) 0.040(3) 0.103(10) Uani 0.26(3) 1 d P C 2
H20C H 0.0891 0.5157 0.0837 0.123 Uiso 0.26(3) 1 calc PR C 2
H20D H 0.2324 0.4997 0.0308 0.123 Uiso 0.26(3) 1 calc PR C 2
C21' C 0.026(5) 0.502(3) -0.027(3) 0.142(14) Uani 0.26(3) 1 d P C 2
H21D H -0.0119 0.4389 -0.0463 0.213 Uiso 0.26(3) 1 calc PR C 2
H21E H 0.0857 0.5352 -0.0643 0.213 Uiso 0.26(3) 1 calc PR C 2
H21F H -0.0584 0.5435 -0.0125 0.213 Uiso 0.26(3) 1 calc PR C 2

loop_
_atom_site_aniso_label
_atom_site_aniso_U_11
_atom_site_aniso_U_22
_atom_site_aniso_U_33
_atom_site_aniso_U_23
_atom_site_aniso_U_13
_atom_site_aniso_U_12
P1 0.0522(4) 0.0525(4) 0.0732(5) -0.0010(4) 0.0013(4) -0.0058(3)
F1 0.140(2) 0.0714(14) 0.1006(16) -0.0090(13) -0.0514(16) -0.0141(14)
O1 0.0555(11) 0.0604(12) 0.0661(12) -0.0065(10) -0.0168(10) 0.0059(11)
O2 0.125(2) 0.0913(19) 0.0887(18) -0.0049(16) -0.0585(19) 0.0258(18)
O3 0.0636(14) 0.0671(14) 0.1072(19) -0.0246(15) 0.0074(14) -0.0071(12)
O4 0.0758(16) 0.0634(14) 0.1046(19) 0.0237(14) -0.0114(15) -0.0049(13)
O5 0.0616(13) 0.0790(16) 0.0789(15) -0.0024(13) 0.0103(11) -0.0113(13)
C1 0.071(2) 0.069(2) 0.0672(18) 0.0001(17) -0.0214(18) 0.0193(18)
C2 0.083(2) 0.0522(18) 0.0666(19) 0.0004(17) -0.0166(17) 0.0118(17)
C3 0.0532(15) 0.0501(15) 0.0552(15) -0.0013(14) -0.0070(14) 0.0129(13)
C4 0.0504(15) 0.0513(16) 0.0551(16) -0.0023(14) -0.0035(13) 0.0068(13)
C5 0.0451(14) 0.0464(15) 0.0576(15) -0.0011(14) -0.0054(12) 0.0019(12)
C6 0.0544(16) 0.0474(15) 0.0543(15) 0.0031(14) -0.0043(13) 0.0111(14)
C7 0.079(2) 0.0573(18) 0.0568(17) 0.0036(16) -0.0016(16) 0.0015(17)
C8 0.084(2) 0.059(2) 0.080(2) 0.0097(19) -0.010(2) -0.0109(19)
C9 0.083(2) 0.060(2) 0.069(2) -0.0017(18) -0.0252(19) 0.0043(18)
C10 0.083(2) 0.065(2) 0.0527(17) -0.0052(16) -0.0114(16) 0.0078(18)
C11 0.0688(19) 0.0537(17) 0.0577(17) 0.0065(15) -0.0038(15) 0.0047(16)
C12 0.0542(16) 0.0422(14) 0.0553(16) -0.0033(14) -0.0004(13) 0.0004(13)
C13 0.0656(19) 0.067(2) 0.0596(17) -0.0080(17) -0.0004(15) -0.0022(17)
C14 0.080(2) 0.091(3) 0.068(2) -0.008(2) 0.019(2) -0.003(2)
C15 0.062(2) 0.090(3) 0.094(3) -0.002(2) 0.021(2) -0.001(2)
C16 0.0528(19) 0.091(3) 0.094(3) 0.001(2) -0.0018(19) 0.0057(19)
C17 0.0513(16) 0.075(2) 0.0663(19) -0.0003(17) -0.0044(15) 0.0059(16)
C18 0.088(3) 0.094(3) 0.090(3) -0.019(3) 0.006(2) -0.026(2)
C19 0.109(11) 0.120(14) 0.084(6) 0.008(9) 0.009(7) 0.002(11)
C20 0.113(6) 0.082(5) 0.114(8) 0.017(6) 0.015(5) 0.013(4)
C21 0.177(10) 0.078(6) 0.172(13) 0.012(7) -0.024(9) 0.020(7)
C19' 0.109(14) 0.12(2) 0.084(8) 0.008(12) 0.009(9) 0.002(12)
C20' 0.113(16) 0.082(16) 0.11(2) 0.017(17) 0.015(16) 0.013(13)
C21' 0.18(3) 0.078(17) 0.17(3) 0.01(2) -0.02(3) 0.020(18)

loop_
_atom_type_symbol
_atom_type_description
_atom_type_scat_dispersion_real
_atom_type_scat_dispersion_imag
_atom_type_scat_source
C C 0.0181 0.0091 'International Tables Vol C Tables 4.2.6.8 and 6.1.1.4'
H H 0.0000 0.0000 'International Tables Vol C Tables 4.2.6.8 and 6.1.1.4'
F F 0.0727 0.0534 'International Tables Vol C Tables 4.2.6.8 and 6.1.1.4'
O O 0.0492 0.0322 'International Tables Vol C Tables 4.2.6.8 and 6.1.1.4'
P P 0.2955 0.4335 'International Tables Vol C Tables 4.2.6.8 and 6.1.1.4'

loop_
_geom_angle_atom_site_label_1
_geom_angle_atom_site_label_2
_geom_angle_atom_site_label_3
_geom_angle
O5 P1 O3 115.17(14)
O5 P1 O4 115.50(16)
O3 P1 O4 105.54(15)
O5 P1 C5 113.36(15)
O3 P1 C5 104.89(14)
O4 P1 C5 100.85(13)
C1 O1 C5 118.3(2)
C18 O3 P1 123.0(2)
C20 O4 P1 122.6(4)
C20 O4 C20' 35.9(13)
P1 O4 C20' 107.9(13)
O2 C1 O1 117.8(3)
O2 C1 C2 124.4(3)
O1 C1 C2 117.8(3)
C3 C2 C1 123.0(3)
C3 C2 H2 118.5
C1 C2 H2 118.5
C2 C3 C6 122.1(3)
C2 C3 C4 118.0(3)
C6 C3 C4 119.8(3)
C3 C4 C5 109.5(2)
C3 C4 H4A 109.8
C5 C4 H4A 109.8
C3 C4 H4B 109.8
C5 C4 H4B 109.8
H4A C4 H4B 108.2
O1 C5 C4 109.9(2)
O1 C5 C12 110.0(2)
C4 C5 C12 113.4(2)
O1 C5 P1 99.88(18)
C4 C5 P1 109.8(2)
C12 C5 P1 113.1(2)
C7 C6 C11 118.5(3)
C7 C6 C3 120.5(3)
C11 C6 C3 121.0(3)
C8 C7 C6 121.4(3)
C8 C7 H7 119.3
C6 C7 H7 119.3
C9 C8 C7 118.6(4)
C9 C8 H8 120.7
C7 C8 H8 120.7
C10 C9 F1 118.9(3)
C10 C9 C8 122.8(4)
F1 C9 C8 118.3(4)
C9 C10 C11 118.6(3)
C9 C10 H10 120.7
C11 C10 H10 120.7
C6 C11 C10 120.1(3)
C6 C11 H11 120.0
C10 C11 H11 120.0
C17 C12 C13 117.9(3)
C17 C12 C5 121.0(3)
C13 C12 C5 121.1(3)
C14 C13 C12 120.3(3)
C14 C13 H13 119.9
C12 C13 H13 119.9
C15 C14 C13 121.7(3)
C15 C14 H14 119.2
C13 C14 H14 119.2
C14 C15 C16 118.7(3)
C14 C15 H15 120.7
C16 C15 H15 120.7
C17 C16 C15 119.7(4)
C17 C16 H16 120.1
C15 C16 H16 120.1
C12 C17 C16 121.7(3)
C12 C17 H17 119.2
C16 C17 H17 119.2
O3 C18 C19 111.0(9)
O3 C18 C19' 107.1(11)
C19 C18 C19' 27.0(9)
O3 C18 H18A 109.4
C19 C18 H18A 109.4
C19' C18 H18A 86.7
O3 C18 H18B 109.4
C19 C18 H18B 109.4
C19' C18 H18B 132.6
H18A C18 H18B 108.0
C18 C19 H19A 109.5
C18 C19 H19B 109.5
H19A C19 H19B 109.5
C18 C19 H19C 109.5
H19A C19 H19C 109.5
H19B C19 H19C 109.5
C21 C20 O4 108.2(13)
C21 C20 H20A 110.1
O4 C20 H20A 110.1
C21 C20 H20B 110.1
O4 C20 H20B 110.1
H20A C20 H20B 108.4
C20 C21 H21A 109.5
C20 C21 H21B 109.5
H21A C21 H21B 109.5
C20 C21 H21C 109.5
H21A C21 H21C 109.5
H21B C21 H21C 109.5
C18 C19' H19D 109.5
C18 C19' H19E 109.5
H19D C19' H19E 109.5
C18 C19' H19F 109.5
H19D C19' H19F 109.5
H19E C19' H19F 109.5
C21' C20' O4 101(4)
C21' C20' H20C 111.6
O4 C20' H20C 111.6
C21' C20' H20D 111.6
O4 C20' H20D 111.6
H20C C20' H20D 109.4
C20' C21' H21D 109.5
C20' C21' H21E 109.5
H21D C21' H21E 109.5
C20' C21' H21F 109.5
H21D C21' H21F 109.5
H21E C21' H21F 109.5

loop_
_geom_bond_atom_site_label_1
_geom_bond_atom_site_label_2
_geom_bond_distance
P1 O5 1.456(2)
P1 O3 1.559(3)
P1 O4 1.566(3)
P1 C5 1.846(3)
F1 C9 1.365(4)
O1 C1 1.350(4)
O1 C5 1.456(3)
O2 C1 1.204(4)
O3 C18 1.445(5)
O4 C20 1.474(9)
O4 C20' 1.57(3)
C1 C2 1.461(5)
C2 C3 1.330(4)
C2 H2 0.9300
C3 C6 1.472(4)
C3 C4 1.509(4)
C4 C5 1.526(4)
C4 H4A 0.9700
C4 H4B 0.9700
C5 C12 1.528(4)
C6 C7 1.385(5)
C6 C11 1.395(5)
C7 C8 1.377(5)
C7 H7 0.9300
C8 C9 1.368(5)
C8 H8 0.9300
C9 C10 1.353(5)
C10 C11 1.406(5)
C10 H10 0.9300
C11 H11 0.9300
C12 C17 1.365(4)
C12 C13 1.395(4)
C13 C14 1.367(5)
C13 H13 0.9300
C14 C15 1.360(5)
C14 H14 0.9300
C15 C16 1.388(6)
C15 H15 0.9300
C16 C17 1.380(5)
C16 H16 0.9300
C17 H17 0.9300
C18 C19 1.49(2)
C18 C19' 1.50(3)
C18 H18A 0.9700
C18 H18B 0.9700
C19 H19A 0.9600
C19 H19B 0.9600
C19 H19C 0.9600
C20 C21 1.46(3)
C20 H20A 0.9700
C20 H20B 0.9700
C21 H21A 0.9600
C21 H21B 0.9600
C21 H21C 0.9600
C19' H19D 0.9600
C19' H19E 0.9600
C19' H19F 0.9600
C20' C21' 1.51(8)
C20' H20C 0.9700
C20' H20D 0.9700
C21' H21D 0.9600
C21' H21E 0.9600
C21' H21F 0.9600

loop_
_geom_torsion_atom_site_label_1
_geom_torsion_atom_site_label_2
_geom_torsion_atom_site_label_3
_geom_torsion_atom_site_label_4
_geom_torsion
O5 P1 O3 C18 -9.9(4)
O4 P1 O3 C18 -138.5(3)
C5 P1 O3 C18 115.5(3)
O5 P1 O4 C20 -41.1(9)
O3 P1 O4 C20 87.3(8)
C5 P1 O4 C20 -163.7(8)
O5 P1 O4 C20' -77.6(17)
O3 P1 O4 C20' 50.8(17)
C5 P1 O4 C20' 159.8(17)
C5 O1 C1 O2 -166.3(3)
C5 O1 C1 C2 16.3(5)
O2 C1 C2 C3 -166.9(4)
O1 C1 C2 C3 10.4(6)
C1 C2 C3 C6 176.7(3)
C1 C2 C3 C4 -1.0(5)
C2 C3 C4 C5 -30.9(4)
C6 C3 C4 C5 151.3(3)
C1 O1 C5 C4 -48.3(4)
C1 O1 C5 C12 77.2(3)
C1 O1 C5 P1 -163.7(3)
C3 C4 C5 O1 53.7(3)
C3 C4 C5 C12 -69.8(3)
C3 C4 C5 P1 162.6(2)
O5 P1 C5 O1 61.9(2)
O3 P1 C5 O1 -64.60(19)
O4 P1 C5 O1 -174.07(18)
O5 P1 C5 C4 -53.6(2)
O3 P1 C5 C4 179.97(19)
O4 P1 C5 C4 70.5(2)
O5 P1 C5 C12 178.7(2)
O3 P1 C5 C12 52.2(2)
O4 P1 C5 C12 -57.3(2)
C2 C3 C6 C7 31.2(5)
C4 C3 C6 C7 -151.0(3)
C2 C3 C6 C11 -147.7(3)
C4 C3 C6 C11 30.1(4)
C11 C6 C7 C8 0.4(5)
C3 C6 C7 C8 -178.5(3)
C6 C7 C8 C9 1.6(6)
C7 C8 C9 C10 -1.7(6)
C7 C8 C9 F1 178.5(3)
F1 C9 C10 C11 179.5(3)
C8 C9 C10 C11 -0.2(6)
C7 C6 C11 C10 -2.4(5)
C3 C6 C11 C10 176.5(3)
C9 C10 C11 C6 2.3(5)
O1 C5 C12 C17 -171.8(3)
C4 C5 C12 C17 -48.4(4)
P1 C5 C12 C17 77.5(3)
O1 C5 C12 C13 8.2(4)
C4 C5 C12 C13 131.7(3)
P1 C5 C12 C13 -102.5(3)
C17 C12 C13 C14 0.8(5)
C5 C12 C13 C14 -179.3(3)
C12 C13 C14 C15 -0.1(6)
C13 C14 C15 C16 -1.0(7)
C14 C15 C16 C17 1.4(7)
C13 C12 C17 C16 -0.4(5)
C5 C12 C17 C16 179.6(3)
C15 C16 C17 C12 -0.7(6)
P1 O3 C18 C19 -126(2)
P1 O3 C18 C19' -154(3)
P1 O4 C20 C21 -104.7(10)
C20' O4 C20 C21 -30(2)
C20 O4 C20' C21' 45(3)
P1 O4 C20' C21' 166(2)
